data_4329111
loop_
_publ_author_name
'Sudip Mohapatra'
'Sangita Adhikari'
'Hiranya Riju'
'Tapas Kumar Maji'

_publ_section_title
;
 Terbium(III), Europium(III), and Mixed Terbium(III)-Europium(III)
 Mucicate Frameworks: Hydrophilicity and Stoichiometry-Dependent Color
 Tunability
;
_journal_name_full 'Inorganic Chemistry'
_journal_page_first 4891
_journal_page_last 4893
_journal_paper_doi 10.1021/ic300237e
_journal_volume 51
_journal_year 2012
_chemical_formula_sum 'C7 H12 O12 Tb'
_chemical_formula_weight 447.03
_space_group_IT_number 2
_symmetry_cell_setting triclinic
_symmetry_space_group_name_Hall '-P 1'
_symmetry_space_group_name_H-M 'P -1'
_atom_sites_solution_hydrogens geom
_atom_sites_solution_primary direct
_atom_sites_solution_secondary difmap
_audit_creation_method SHELXL-97
_audit_update_record
;
2012-01-18 # Formatted by publCIF
;
_cell_angle_alpha 98.523(4)
_cell_angle_beta 112.604(4)
_cell_angle_gamma 108.548(4)
_cell_formula_units_Z 2
_cell_length_a 8.5574(8)
_cell_length_b 8.8061(8)
_cell_length_c 9.8454(9)
_cell_measurement_temperature 293(2)
_cell_volume 617.57(11)
_computing_cell_refinement SMART
_computing_data_collection 'SMART (Bruker,2000)'
_computing_data_reduction 'SAINT (Bruker,2000)'
_computing_molecular_graphics 'Mercury 1.4.1'
_computing_publication_material 'PLATON (Spek, 2003)'
_computing_structure_refinement 'SHELXL-97 (Sheldrick, 1997)'
_computing_structure_solution 'SIR-92 (Altomare et al. 1994)'
_diffrn_ambient_temperature 293(2)
_diffrn_measured_fraction_theta_full 0.991
_diffrn_measured_fraction_theta_max 0.991
_diffrn_radiation_monochromator graphite
_diffrn_radiation_source 'fine-focus sealed tube'
_diffrn_radiation_type MoK\a
_diffrn_radiation_wavelength 0.71073
_diffrn_reflns_av_R_equivalents 0.0462
_diffrn_reflns_av_sigmaI/netI 0.0640
_diffrn_reflns_limit_h_max 9
_diffrn_reflns_limit_h_min -9
_diffrn_reflns_limit_k_max 9
_diffrn_reflns_limit_k_min -10
_diffrn_reflns_limit_l_max 11
_diffrn_reflns_limit_l_min -11
_diffrn_reflns_number 4837
_diffrn_reflns_theta_full 23.89
_diffrn_reflns_theta_max 23.89
_diffrn_reflns_theta_min 2.36
_exptl_absorpt_coefficient_mu 5.788
_exptl_absorpt_correction_T_max 0.98
_exptl_absorpt_correction_T_min 0.79
_exptl_absorpt_correction_type empirical
_exptl_absorpt_process_details SADABS
_exptl_crystal_colour white
_exptl_crystal_density_diffrn 2.361
_exptl_crystal_description block
_exptl_crystal_F_000 414
_exptl_crystal_size_max 0.20
_exptl_crystal_size_mid 0.07
_exptl_crystal_size_min 0.05
_refine_diff_density_max 1.693
_refine_diff_density_min -1.281
_refine_diff_density_rms 0.261
_refine_ls_extinction_method none
_refine_ls_goodness_of_fit_ref 1.065
_refine_ls_hydrogen_treatment noref
_refine_ls_matrix_type full
_refine_ls_number_parameters 181
_refine_ls_number_reflns 1897
_refine_ls_number_restraints 0
_refine_ls_restrained_S_all 1.065
_refine_ls_R_factor_all 0.0530
_refine_ls_R_factor_gt 0.0439
_refine_ls_shift/su_max 0.000
_refine_ls_shift/su_mean 0.000
_refine_ls_structure_factor_coef Fsqd
_refine_ls_weighting_details 'calc w=1/[\s^2^(Fo^2^)+(0.0731P)^2^+0.6324P] where P=(Fo^2^+2Fc^2^)/3'
_refine_ls_weighting_scheme calc
_refine_ls_wR_factor_gt 0.1127
_refine_ls_wR_factor_ref 0.1173
_reflns_number_gt 1664
_reflns_number_total 1897
_reflns_threshold_expression >2sigma(I)
_cod_data_source_file ic300237e_si_002_2.cif
_cod_data_source_block compound2
_cod_original_cell_volume 617.57(10)
_cod_original_formula_sum C7H12TbO12
_cod_database_code 4329111

loop_
_symmetry_equiv_pos_as_xyz
'x, y, z'
'-x, -y, -z'

loop_
_atom_site_label
_atom_site_type_symbol
_atom_site_fract_x
_atom_site_fract_y
_atom_site_fract_z
_atom_site_U_iso_or_equiv
_atom_site_adp_type
_atom_site_occupancy
_atom_site_symmetry_multiplicity
_atom_site_calc_flag
_atom_site_refinement_flags
C1 C 0.0669(15) 0.4858(13) 1.0715(12) 0.022(3) Uani 1 1 d .
C2 C 0.7291(15) 0.8125(14) 1.1427(12) 0.023(3) Uani 1 1 d .
C3 C 0.9020(15) 0.8510(13) 1.2896(13) 0.025(3) Uani 1 1 d .
H3 H 1.0116 0.9082 1.2766 0.030 Uiso 1 1 calc R
C4 C 0.9083(14) 0.9657(13) 1.4275(12) 0.022(2) Uani 1 1 d .
H4 H 0.8902 1.0624 1.3975 0.027 Uiso 1 1 calc R
C5 C 0.2928(15) 0.7004(12) 0.5955(12) 0.018(2) Uani 1 1 d .
C6 C 0.4633(15) 0.6602(14) 0.6296(12) 0.023(3) Uani 1 1 d .
H6 H 0.5717 0.7636 0.6568 0.027 Uiso 1 1 calc R
C7 C 0.4255(13) 0.5327(13) 0.4844(11) 0.017(2) Uani 1 1 d .
H7 H 0.4220 0.5886 0.4049 0.021 Uiso 1 1 calc R
O1 O 0.4938(10) 0.5968(9) 0.7578(8) 0.0216(17) Uani 1 1 d .
O2 O 0.2182(11) 0.6774(10) 0.6818(9) 0.0269(18) Uani 1 1 d .
O3 O 0.2092(10) 0.4751(10) 1.0682(9) 0.0259(18) Uani 1 1 d .
O4 O 0.6047(9) 0.6591(8) 1.0833(8) 0.0187(16) Uani 1 1 d .
O6 O 0.7153(13) 0.9246(11) 1.0863(11) 0.055(3) Uani 1 1 d .
O5W O 0.3177(13) 0.8182(10) 1.0202(10) 0.040(2) Uani 1 1 d .
O7 O 0.0185(10) 0.4701(10) 1.1756(8) 0.0245(18) Uani 1 1 d .
O8 O 0.9024(10) 0.6974(9) 1.3176(8) 0.0242(17) Uani 1 1 d .
O9 O 0.7580(10) 0.8806(9) 1.4573(9) 0.0268(18) Uani 1 1 d .
O10 O 0.2391(10) 0.7496(9) 0.4811(9) 0.0261(18) Uani 1 1 d .
O11 O 0.2498(10) 0.3928(9) 0.4259(9) 0.0282(18) Uani 1 1 d .
O12W O 0.4170(12) 0.9011(11) 1.3198(10) 0.045(2) Uani 1 1 d .
Tb1 Tb 0.29770(6) 0.56613(6) 0.88088(5) 0.0158(2) Uani 1 1 d .

loop_
_atom_site_aniso_label
_atom_site_aniso_U_11
_atom_site_aniso_U_22
_atom_site_aniso_U_33
_atom_site_aniso_U_23
_atom_site_aniso_U_13
_atom_site_aniso_U_12
C1 0.025(6) 0.022(6) 0.010(6) 0.003(5) 0.005(5) 0.004(5)
C2 0.028(7) 0.031(7) 0.012(6) 0.009(5) 0.004(5) 0.019(6)
C3 0.023(6) 0.020(6) 0.029(7) 0.007(5) 0.011(5) 0.008(5)
C4 0.018(6) 0.020(6) 0.023(6) 0.005(5) 0.004(5) 0.008(5)
C5 0.026(6) 0.013(5) 0.015(6) 0.004(5) 0.008(5) 0.011(5)
C6 0.023(6) 0.028(6) 0.019(6) 0.010(5) 0.009(5) 0.012(5)
C7 0.019(6) 0.025(6) 0.008(5) 0.008(4) 0.003(4) 0.012(5)
O1 0.026(4) 0.029(4) 0.019(4) 0.013(3) 0.011(3) 0.019(4)
O2 0.040(5) 0.039(5) 0.030(5) 0.021(4) 0.025(4) 0.033(4)
O3 0.023(4) 0.046(5) 0.026(4) 0.022(4) 0.018(4) 0.021(4)
O4 0.021(4) 0.012(4) 0.015(4) -0.001(3) 0.002(3) 0.008(3)
O6 0.066(7) 0.036(6) 0.049(6) 0.026(5) 0.007(5) 0.025(5)
O5W 0.063(6) 0.032(5) 0.039(5) 0.014(4) 0.025(5) 0.034(5)
O7 0.021(4) 0.048(5) 0.016(4) 0.016(4) 0.012(3) 0.020(4)
O8 0.019(4) 0.022(4) 0.025(4) 0.004(3) 0.003(3) 0.011(3)
O9 0.029(5) 0.025(4) 0.032(5) 0.006(4) 0.016(4) 0.016(4)
O10 0.023(4) 0.031(4) 0.027(5) 0.010(4) 0.012(4) 0.012(4)
O11 0.024(4) 0.024(4) 0.035(5) 0.009(4) 0.013(4) 0.009(4)
O12W 0.044(6) 0.051(6) 0.034(5) 0.012(4) 0.019(5) 0.012(5)
Tb1 0.0179(3) 0.0196(3) 0.0136(3) 0.0055(2) 0.0073(2) 0.0119(2)

loop_
_atom_type_symbol
_atom_type_description
_atom_type_scat_dispersion_real
_atom_type_scat_dispersion_imag
_atom_type_scat_source
C C 0.0033 0.0016 'International Tables Vol C Tables 4.2.6.8 and 6.1.1.4'
H H 0.0000 0.0000 'International Tables Vol C Tables 4.2.6.8 and 6.1.1.4'
O O 0.0106 0.0060 'International Tables Vol C Tables 4.2.6.8 and 6.1.1.4'
Tb Tb -0.1723 4.1537 'International Tables Vol C Tables 4.2.6.8 and 6.1.1.4'

loop_
_geom_angle_atom_site_label_1
_geom_angle_atom_site_label_2
_geom_angle_atom_site_label_3
_geom_angle
_geom_angle_site_symmetry_1
_geom_angle_site_symmetry_3
O7 C1 O3 127.1(10) . .
O7 C1 C1 116.3(12) . 2_567
O3 C1 C1 116.6(11) . 2_567
O6 C2 O4 123.9(10) . .
O6 C2 C3 119.2(10) . .
O4 C2 C3 116.9(9) . .
O8 C3 C2 109.0(9) . .
O8 C3 C4 110.0(9) . .
C2 C3 C4 110.5(9) . .
O9 C4 C4 110.9(11) . 2_778
O9 C4 C3 110.5(8) . .
C4 C4 C3 113.6(11) 2_778 .
O10 C5 O2 125.8(10) . .
O10 C5 C6 116.3(9) . .
O2 C5 C6 117.8(9) . .
O1 C6 C7 112.5(9) . .
O1 C6 C5 107.1(8) . .
C7 C6 C5 108.7(9) . .
O11 C7 C7 108.7(10) . 2_666
O11 C7 C6 110.7(8) . .
C7 C7 C6 111.8(10) 2_666 .
C6 O1 Tb1 122.1(6) . .
C5 O2 Tb1 126.9(7) . .
C1 O3 Tb1 119.1(6) . .
C2 O4 Tb1 125.4(6) . .
C2 O4 Tb1 118.9(6) . 2_667
Tb1 O4 Tb1 113.2(3) . 2_667
C1 O7 Tb1 118.2(7) . 2_567
C3 O8 Tb1 121.0(6) . 2_667
O2 Tb1 O5W 82.2(3) . .
O2 Tb1 O4 124.5(3) . .
O5W Tb1 O4 82.2(3) . .
O2 Tb1 O8 84.1(3) . 2_667
O5W Tb1 O8 146.0(3) . 2_667
O4 Tb1 O8 130.7(2) . 2_667
O2 Tb1 O1 65.9(2) . .
O5W Tb1 O1 115.7(3) . .
O4 Tb1 O1 74.1(2) . .
O8 Tb1 O1 86.2(2) 2_667 .
O2 Tb1 O3 143.6(3) . .
O5W Tb1 O3 79.4(3) . .
O4 Tb1 O3 83.7(2) . .
O8 Tb1 O3 94.0(3) 2_667 .
O1 Tb1 O3 150.4(2) . .
O2 Tb1 O4 133.6(2) . 2_667
O5W Tb1 O4 141.7(3) . 2_667
O4 Tb1 O4 66.8(3) . 2_667
O8 Tb1 O4 65.0(2) 2_667 2_667
O1 Tb1 O4 77.8(2) . 2_667
O3 Tb1 O4 75.6(2) . 2_667
O2 Tb1 O7 77.6(2) . 2_567
O5W Tb1 O7 72.7(3) . 2_567
O4 Tb1 O7 144.1(2) . 2_567
O8 Tb1 O7 74.0(3) 2_667 2_567
O1 Tb1 O7 140.1(2) . 2_567
O3 Tb1 O7 67.0(2) . 2_567
O4 Tb1 O7 121.2(2) 2_667 2_567
O2 Tb1 Tb1 138.83(18) . 2_667
O5W Tb1 Tb1 113.0(2) . 2_667
O4 Tb1 Tb1 33.58(16) . 2_667
O8 Tb1 Tb1 97.69(17) 2_667 2_667
O1 Tb1 Tb1 73.15(16) . 2_667
O3 Tb1 Tb1 77.55(18) . 2_667
O4 Tb1 Tb1 33.18(16) 2_667 2_667
O7 Tb1 Tb1 142.58(16) 2_567 2_667

loop_
_geom_bond_atom_site_label_1
_geom_bond_atom_site_label_2
_geom_bond_distance
_geom_bond_site_symmetry_2
C1 O7 1.254(13) .
C1 O3 1.263(13) .
C1 C1 1.55(2) 2_567
C2 O6 1.218(12) .
C2 O4 1.293(12) .
C2 C3 1.513(15) .
C3 O8 1.421(13) .
C3 C4 1.539(15) .
C4 O9 1.430(12) .
C4 C4 1.51(2) 2_778
C5 O10 1.241(12) .
C5 O2 1.247(12) .
C5 C6 1.534(15) .
C6 O1 1.421(12) .
C6 C7 1.532(14) .
C7 O11 1.434(12) .
C7 C7 1.51(2) 2_666
O1 Tb1 2.394(7) .
O2 Tb1 2.288(7) .
O3 Tb1 2.396(7) .
O4 Tb1 2.381(7) .
O4 Tb1 2.406(7) 2_667
O5W Tb1 2.348(8) .
O7 Tb1 2.444(7) 2_567
O8 Tb1 2.386(7) 2_667
Tb1 O8 2.386(7) 2_667
Tb1 O4 2.406(7) 2_667
Tb1 O7 2.444(7) 2_567
Tb1 Tb1 3.9973(10) 2_667
